data_4331712
loop_
_publ_author_name
'Fir, Barbara'
'Whalen, J. Marc'
'Mercier, H\'el\`ene P. A.'
'Dixon, David A.'
'Schrobilgen, Gary J.'

_publ_section_title
;
 Syntheses of [F5TeNH3][AsF6], [F5TeN(H)Xe][AsF6], and F5TeNF2and
 Characterization by Multi-NMR and Raman Spectroscopy and by Electronic
 Structure Calculations:&#x00A0; The X-ray Crystal Structures of \a- and
 \b-F5TeNH2, [F5TeNH3][AsF6], and [F5TeN(H)Xe][AsF6]
;
_journal_issue 5
_journal_name_full 'Inorganic Chemistry'
_journal_page_first 1978
_journal_page_last 1996
_journal_paper_doi 10.1021/ic051451t
_journal_volume 45
_journal_year 2006
_chemical_formula_sum 'As F11 H N Te Xe'
_chemical_formula_weight 557.84
_chemical_name_systematic
; 
 ? 
;
_space_group_IT_number 2
_symmetry_space_group_name_Hall '-P 1'
_symmetry_space_group_name_H-M 'P -1'
_atom_sites_solution_hydrogens geom
_atom_sites_solution_primary direct
_atom_sites_solution_secondary difmap
_audit_creation_method SHELXL
_cell_angle_alpha 86.736(3)
_cell_angle_beta 84.064(3)
_cell_angle_gamma 85.531(3)
_cell_formula_units_Z 2
_cell_length_a 5.3898(3)
_cell_length_b 7.0580(3)
_cell_length_c 12.5326(4)
_cell_measurement_temperature 164(2)
_cell_volume 472.18(4)
_computing_structure_refinement 'SHELXL-93 (Sheldrick, 1993)'
_computing_structure_solution 'SHELXS-86 (Sheldrick, 1990)'
_diffrn_ambient_temperature 164(2)
_diffrn_radiation_monochromator graphite
_diffrn_radiation_source 'fine-focus sealed tube'
_diffrn_radiation_type MoK\a
_diffrn_radiation_wavelength 0.71073
_diffrn_reflns_av_R_equivalents 0.0000
_diffrn_reflns_av_sigmaI/netI 0.0577
_diffrn_reflns_limit_h_max 7
_diffrn_reflns_limit_h_min -7
_diffrn_reflns_limit_k_max 9
_diffrn_reflns_limit_k_min -9
_diffrn_reflns_limit_l_max 16
_diffrn_reflns_limit_l_min 0
_diffrn_reflns_number 2202
_diffrn_reflns_theta_max 28.75
_diffrn_reflns_theta_min 1.64
_exptl_absorpt_coefficient_mu 10.295
_exptl_crystal_density_diffrn 3.924
_exptl_crystal_F_000 492
_refine_diff_density_max 1.427
_refine_diff_density_min -1.910
_refine_diff_density_rms 0.339
_refine_ls_extinction_coef 0.0176(14)
_refine_ls_extinction_expression Fc^*^=kFc[1+0.001xFc^2^\l^3^/sin(2\q)]^-1/4^
_refine_ls_extinction_method SHELXL
_refine_ls_goodness_of_fit_all 1.080
_refine_ls_goodness_of_fit_obs 1.132
_refine_ls_matrix_type full
_refine_ls_number_parameters 141
_refine_ls_number_reflns 2199
_refine_ls_number_restraints 0
_refine_ls_restrained_S_all 1.086
_refine_ls_restrained_S_obs 1.132
_refine_ls_R_factor_all 0.0441
_refine_ls_R_factor_obs 0.0373
_refine_ls_shift/esd_max -0.002
_refine_ls_shift/esd_mean 0.000
_refine_ls_structure_factor_coef Fsqd
_refine_ls_weighting_details 'w=1/[\s^2^(Fo^2^)+(0.0577P)^2^+0.3152P] where P=(Fo^2^+2Fc^2^)/3'
_refine_ls_weighting_scheme calc
_refine_ls_wR_factor_all 0.0972
_refine_ls_wR_factor_obs 0.0946
_reflns_number_observed 1932
_reflns_number_total 2202
_reflns_observed_criterion >2sigma(I)
_cod_data_source_file ic051451tsup1.cif
_cod_data_source_block F5TeN(H)Xe+AsF6-
_cod_depositor_comments
;
The following automatic conversions were performed:

'_refine_ls_weighting_scheme' value 'calc
w=1/[\s^2^(Fo^2^)+(0.0577P)^2^+0.3152P] where P=(Fo^2^+2Fc^2^)/3' was
changed to 'calc'. New tag '_refine_ls_weighting_details' was
created. The value of the new tag was set to
'w=1/[\s^2^(Fo^2^)+(0.0577P)^2^+0.3152P] where P=(Fo^2^+2Fc^2^)/3'.

Automatic conversion script
Id: cif_fix_values 3143 2015-03-26 13:38:13Z robertas 
;
_cod_original_formula_sum 'H As F11 N Te Xe'
_cod_database_code 4331712

loop_
_symmetry_equiv_pos_as_xyz
'x, y, z'
'-x, -y, -z'

loop_
_atom_site_aniso_label
_atom_site_aniso_U_11
_atom_site_aniso_U_22
_atom_site_aniso_U_33
_atom_site_aniso_U_23
_atom_site_aniso_U_13
_atom_site_aniso_U_12
Te1 0.0167(2) 0.0199(2) 0.0188(2) -0.00023(14) -0.00215(14) -0.0035(2)
F1 0.032(2) 0.039(2) 0.023(2) 0.001(2) 0.007(2) -0.011(2)
F2 0.015(2) 0.037(2) 0.037(2) 0.005(2) -0.0056(15) -0.003(2)
F3 0.036(2) 0.022(2) 0.031(2) -0.0071(15) -0.002(2) -0.003(2)
F4 0.036(2) 0.019(2) 0.028(2) -0.0042(14) -0.004(2) -0.007(2)
F5 0.022(2) 0.036(2) 0.028(2) 0.006(2) -0.0106(15) -0.003(2)
N1 0.021(3) 0.030(3) 0.023(2) -0.002(2) -0.007(2) -0.007(2)
Xe1 0.0196(3) 0.0239(2) 0.0195(2) -0.00126(15) -0.00232(14) -0.0005(2)
As1 0.0174(3) 0.0185(3) 0.0216(3) -0.0001(2) -0.0025(2) -0.0016(2)
F6 0.034(3) 0.042(2) 0.029(2) -0.004(2) 0.010(2) -0.009(2)
F7 0.044(3) 0.020(2) 0.043(2) -0.006(2) -0.015(2) -0.005(2)
F8 0.037(3) 0.044(2) 0.045(2) 0.002(2) 0.021(2) -0.007(2)
F9 0.036(3) 0.035(2) 0.050(2) 0.006(2) -0.024(2) 0.003(2)
F10 0.038(2) 0.021(2) 0.040(2) -0.010(2) 0.001(2) -0.003(2)
F11 0.034(2) 0.037(2) 0.029(2) -0.004(2) -0.016(2) 0.006(2)

loop_
_atom_site_label
_atom_site_type_symbol
_atom_site_fract_x
_atom_site_fract_y
_atom_site_fract_z
_atom_site_U_iso_or_equiv
_atom_site_thermal_displace_type
_atom_site_occupancy
_atom_site_calc_flag
Te1 Te 0.72380(7) 0.74516(5) 0.60271(3) 0.01837(15) Uani 1 d
F1 F 0.9002(8) 0.8228(5) 0.4812(3) 0.0316(9) Uani 1 d
F2 F 1.0142(7) 0.6840(6) 0.6607(3) 0.0297(8) Uani 1 d
F3 F 0.7326(8) 0.5080(5) 0.5522(3) 0.0296(8) Uani 1 d
F4 F 0.7111(8) 0.9810(5) 0.6556(3) 0.0274(8) Uani 1 d
F5 F 0.4429(7) 0.8098(5) 0.5389(3) 0.0283(8) Uani 1 d
N1 N 0.5127(10) 0.6557(8) 0.7318(4) 0.0241(11) Uani 1 d
H1 H 0.5255(122) 0.5241(92) 0.7357(51) 0.015(16) Uiso 1 d
Xe1 Xe 0.60875(7) 0.73957(5) 0.87454(3) 0.0210(2) Uani 1 d
As1 As 0.88845(11) 0.75855(8) 1.14846(4) 0.0191(2) Uani 1 d
F6 F 0.6577(8) 0.7256(6) 1.2491(3) 0.0353(10) Uani 1 d
F7 F 0.9059(8) 0.9851(5) 1.1852(3) 0.0344(9) Uani 1 d
F8 F 1.1075(9) 0.7870(6) 1.0437(4) 0.0436(10) Uani 1 d
F9 F 1.1104(8) 0.6710(6) 1.2269(4) 0.0394(10) Uani 1 d
F10 F 0.8539(8) 0.5354(5) 1.1078(3) 0.0328(9) Uani 1 d
F11 F 0.6617(8) 0.8425(6) 1.0647(3) 0.0329(9) Uani 1 d

loop_
_atom_type_symbol
_atom_type_description
_atom_type_scat_dispersion_real
_atom_type_scat_dispersion_imag
_atom_type_scat_source
N N 0.0061 0.0033 'International Tables Vol C Tables 4.2.6.8 and 6.1.1.4'
H H 0.0000 0.0000 'International Tables Vol C Tables 4.2.6.8 and 6.1.1.4'
F F 0.0171 0.0103 'International Tables Vol C Tables 4.2.6.8 and 6.1.1.4'
As As 0.0499 2.0058 'International Tables Vol C Tables 4.2.6.8 and 6.1.1.4'
Te Te -0.5308 1.6751 'International Tables Vol C Tables 4.2.6.8 and 6.1.1.4'
Xe Xe -0.4205 1.9578 'International Tables Vol C Tables 4.2.6.8 and 6.1.1.4'

loop_
_geom_angle_atom_site_label_1
_geom_angle_atom_site_label_2
_geom_angle_atom_site_label_3
_geom_angle
F1 Te1 F5 88.4(2)
F1 Te1 F2 88.8(2)
F5 Te1 F2 177.2(2)
F1 Te1 F3 89.6(2)
F5 Te1 F3 89.6(2)
F2 Te1 F3 90.4(2)
F1 Te1 F4 91.5(2)
F5 Te1 F4 90.4(2)
F2 Te1 F4 89.7(2)
F3 Te1 F4 178.9(2)
F1 Te1 N1 176.6(2)
F5 Te1 N1 88.6(2)
F2 Te1 N1 94.2(2)
F3 Te1 N1 88.8(2)
F4 Te1 N1 90.1(2)
Te1 N1 Xe1 115.1(2)
N1 Xe1 F11 171.6(2)
F9 As1 F8 90.5(2)
F9 As1 F6 91.9(2)
F8 As1 F6 176.8(2)
F9 As1 F7 92.8(2)
F8 As1 F7 91.9(2)
F6 As1 F7 90.1(2)
F9 As1 F10 90.8(2)
F8 As1 F10 88.8(2)
F6 As1 F10 89.1(2)
F7 As1 F10 176.4(2)
F9 As1 F11 178.1(2)
F8 As1 F11 88.6(2)
F6 As1 F11 88.9(2)
F7 As1 F11 89.0(2)
F10 As1 F11 87.4(2)
As1 F11 Xe1 128.1(2)

loop_
_geom_bond_atom_site_label_1
_geom_bond_atom_site_label_2
_geom_bond_distance
Te1 F1 1.791(4)
Te1 F5 1.801(4)
Te1 F2 1.805(4)
Te1 F3 1.819(3)
Te1 F4 1.820(3)
Te1 N1 1.982(5)
N1 Xe1 2.044(4)
Xe1 F11 2.580(3)
As1 F9 1.684(4)
As1 F8 1.686(4)
As1 F6 1.697(4)
As1 F7 1.701(3)
As1 F10 1.712(3)
As1 F11 1.740(4)

loop_
_geom_torsion_atom_site_label_1
_geom_torsion_atom_site_label_2
_geom_torsion_atom_site_label_3
_geom_torsion_atom_site_label_4
_geom_torsion
F1 Te1 N1 Xe1 -162.7(32)
F5 Te1 N1 Xe1 -134.5(3)
F2 Te1 N1 Xe1 45.6(3)
F3 Te1 N1 Xe1 135.9(3)
F4 Te1 N1 Xe1 -44.2(3)
Te1 N1 Xe1 F11 151.6(10)
F9 As1 F11 Xe1 -15.0(65)
F8 As1 F11 Xe1 48.1(3)
F6 As1 F11 Xe1 -129.9(3)
F7 As1 F11 Xe1 140.1(3)
F10 As1 F11 Xe1 -40.7(3)
N1 Xe1 F11 As1 132.7(12)
